data_7703351
loop_
_publ_author_name
'Shlyakhtina, A. V.'
'Avdeev, M.'
'Lyskov, N. V.'
'Abrantes, J. C. C.'
'Gomes, E.'
'Denisova, K. N.'
'Kolbanev, I. V.'
'Chernyak, S. A.'
'Volkova, O. S.'
'Vasiliev, A. N.'

_publ_section_title
;
 Structure, conductivity and magnetism of orthorhombic and fluorite
 polymorphs in MoO<sub>3</sub>-Ln<sub>2</sub>O<sub>3</sub> (Ln = Gd, Dy,
 Ho) systems.
;
_journal_issue 9
_journal_name_full 'Dalton transactions (Cambridge, England : 2003)'
_journal_page_first 2833
_journal_page_last 2842
_journal_paper_doi 10.1039/c9dt04724g
_journal_volume 49
_journal_year 2020
_chemical_formula_sum 'Ho10 Mo2 O21'
_chemical_formula_weight 2177.16
_space_group_IT_number 60
_space_group_name_Hall '-P 2n 2ab'
_space_group_name_H-M_alt 'P b c n'
_symmetry_cell_setting orthorhombic
_symmetry_space_group_name_H-M 'P b c n'
_audit_creation_date 2019-10-12T16:35
_audit_creation_method 'from EXP file using GSAS2CIF'
_audit_update_record ' 2019-10-12T16:35  Initial CIF as created by GSAS2CIF'
_cell_angle_alpha 90.0
_cell_angle_beta 90.0
_cell_angle_gamma 90.0
_cell_formula_units_Z 4
_cell_length_a 15.8751(6)
_cell_length_b 10.53178(32)
_cell_length_c 10.5672(4)
_cell_volume 1766.76(11)
_computing_structure_refinement GSAS
_pd_block_id 2019-10-12T16:35|Ho10Mo2O21_phase1|y||
_pd_phase_name 35239.cif
_refine_ls_goodness_of_fit_all 1.16
_refine_ls_matrix_type full
_refine_ls_number_parameters 64
_refine_ls_number_restraints 0
_refine_ls_shift/su_max 0.02
_refine_ls_shift/su_mean 0.00
_cod_data_source_file c9dt04724g1.cif
_cod_data_source_block Ho10Mo2O21_phase_1
_cod_depositor_comments 'Adding full bibliography for 7703351.cif.'
_cod_database_code 7703351

loop_
_symmetry_equiv_pos_site_id
_symmetry_equiv_pos_as_xyz
1 +x,+y,+z
2 -x+1/2,+y+1/2,+z
3 +x,-y,+z+1/2
4 -x+1/2,-y+1/2,+z+1/2
-1 -x,-y,-z
-2 +x+1/2,-y+1/2,-z
-3 -x,+y,-z+1/2
-4 +x+1/2,+y+1/2,-z+1/2

loop_
_atom_site_type_symbol
_atom_site_label
_atom_site_fract_x
_atom_site_fract_y
_atom_site_fract_z
_atom_site_occupancy
_atom_site_thermal_displace_type
_atom_site_U_iso_or_equiv
_atom_site_symmetry_multiplicity
Mo Mo1 0.5868(10) 0.2438(25) 0.1193(12) 1.0 Uiso 0.00474(34) 8
Ho Ho1 0.0732(9) -0.0047(12) 0.1365(13) 1.0 Uiso 0.00474(34) 8
Ho Ho2 0.2720(6) 0.2437(20) 0.1322(13) 1.0 Uiso 0.00474(34) 8
Ho Ho3 0.0798(11) 0.4934(12) 0.1210(16) 1.0 Uiso 0.00474(34) 8
Ho Ho4 0.6001(7) 0.7495(20) 0.1447(11) 1.0 Uiso 0.00474(34) 8
Ho Ho5 0.7456(15) 0.0067(18) 0.1410(13) 1.0 Uiso 0.00474(34) 8
O- O1 0.3408(11) 0.3857(20) -0.0026(22) 1.0 Uiso 0.00474(34) 8
O- O2 0.5473(10) 0.3710(17) 0.0176(19) 1.0 Uiso 0.00474(34) 8
O- O3 0.3579(12) 0.3570(19) 0.2678(22) 1.0 Uiso 0.00474(34) 8
O- O4 0.3209(15) 0.6172(21) 0.2186(17) 1.0 Uiso 0.00474(34) 8
O- O5 0.5147(12) 0.1126(21) 0.0537(19) 1.0 Uiso 0.00474(34) 8
O- O6 0.3246(14) 0.1975(16) 0.4721(17) 1.0 Uiso 0.00474(34) 8
O- O7 0.6694(14) 0.9074(18) 0.0043(19) 1.0 Uiso 0.00474(34) 8
O- O8 0.1434(12) 0.6331(21) 0.2525(20) 1.0 Uiso 0.00474(34) 8
O- O9 0.1825(15) 0.3847(20) 0.2170(15) 1.0 Uiso 0.00474(34) 8
O- O10 0.5 0.3023(25) 0.25 1.0 Uiso 0.00474(34) 4
O- O11 0.5 0.6350(26) 0.25 1.0 Uiso 0.00474(34) 4
O- O12 0.0 0.394 0.25 1.0 Uiso 0.00474(34) 4

loop_
_atom_type_symbol
_atom_type_number_in_cell
Mo 8.0
Ho 40.0
O- 84.0
